data_4350554
loop_
_publ_author_name
'Moon, Hoi Ri'
'Kobayashi, Norihito'
'Suh, Myunghyun Paik'

_publ_section_title
;
 Porous metal-organic framework with coordinatively unsaturated Mn(II)
 sites:sorption properties for various gases.
;
_journal_issue 21
_journal_name_full 'Inorganic chemistry'
_journal_page_first 8672
_journal_page_last 8676
_journal_paper_doi 10.1021/ic0611948
_journal_volume 45
_journal_year 2006
_chemical_formula_moiety '(Mn 2+), (C12 H6 O4 2-), (C5 H11 N1 O1)'
_chemical_formula_sum 'C17 H17 Mn N O5'
_chemical_formula_weight 370.26
_space_group_IT_number 14
_space_group_name_Hall '-P 2yab'
_space_group_name_H-M_alt 'P 1 21/a 1'
_symmetry_cell_setting monoclinic
_symmetry_Int_Tables_number 14
_symmetry_space_group_name_Hall '-P 2yab'
_symmetry_space_group_name_H-M 'P 1 21/a 1'
_atom_sites_solution_hydrogens geom
_atom_sites_solution_primary direct
_atom_sites_solution_secondary difmap
_audit_creation_date 2004-09-07T13:42:11-00:00
_audit_creation_method 'WinGX routine CIF_UPDATE'
_cell_angle_alpha 90
_cell_angle_beta 96.666(5)
_cell_angle_gamma 90
_cell_formula_units_Z 4
_cell_length_a 7.535(5)
_cell_length_b 21.513(5)
_cell_length_c 10.466(5)
_cell_measurement_temperature 153(2)
_cell_volume 1685.1(14)
_computing_cell_refinement 'HKL Scalepack (Otwinowski & Minor 1997)'
_computing_data_collection 'Collect (Nonius BV, 1997-2000)'
_computing_data_reduction 'HKL Denzo and Scalepack (Otwinowski & Minor 1997)'
_computing_structure_refinement 'SHELXL-97 (Sheldrick, 1997)'
_diffrn_ambient_temperature 153(2)
_diffrn_measured_fraction_theta_full 0.978
_diffrn_measured_fraction_theta_max 0.978
_diffrn_measurement_device_type KappaCCD
_diffrn_measurement_method 'CCD rotation images, thick slices'
_diffrn_orient_matrix_type 'by Nonius Collect from scalepack cell'
_diffrn_orient_matrix_UB_11 0.956801E-1
_diffrn_orient_matrix_UB_12 0.20589E-2
_diffrn_orient_matrix_UB_13 -0.585661E-1
_diffrn_orient_matrix_UB_21 0.914859E-1
_diffrn_orient_matrix_UB_22 0.69593E-2
_diffrn_orient_matrix_UB_23 0.758024E-1
_diffrn_orient_matrix_UB_31 0.181579E-1
_diffrn_orient_matrix_UB_32 -0.459128E-1
_diffrn_orient_matrix_UB_33 0.88635E-2
_diffrn_radiation_monochromator graphite
_diffrn_radiation_probe x-ray
_diffrn_radiation_type MoK\a
_diffrn_radiation_wavelength 0.71069
_diffrn_reflns_av_R_equivalents 0.052
_diffrn_reflns_av_unetI/netI 0.0734
_diffrn_reflns_limit_h_max 9
_diffrn_reflns_limit_h_min -9
_diffrn_reflns_limit_k_max 25
_diffrn_reflns_limit_k_min -27
_diffrn_reflns_limit_l_max 13
_diffrn_reflns_limit_l_min -13
_diffrn_reflns_number 6691
_diffrn_reflns_theta_full 27.48
_diffrn_reflns_theta_max 27.48
_diffrn_reflns_theta_min 3.3
_exptl_absorpt_coefficient_mu 0.809
_exptl_absorpt_correction_type none
_exptl_crystal_colour colorless
_exptl_crystal_density_diffrn 1.459
_exptl_crystal_density_method 'not measured'
_exptl_crystal_description block
_exptl_crystal_F_000 764
_exptl_crystal_size_max 0.35
_exptl_crystal_size_mid 0.2
_exptl_crystal_size_min 0.15
_refine_diff_density_max 0.49
_refine_diff_density_min -0.333
_refine_diff_density_rms 0.075
_refine_ls_extinction_coef 0.0046(12)
_refine_ls_extinction_expression Fc^*^=kFc[1+0.001xFc^2^\l^3^/sin(2\q)]^-1/4^
_refine_ls_extinction_method SHELXL
_refine_ls_goodness_of_fit_ref 0.995
_refine_ls_hydrogen_treatment mixed
_refine_ls_matrix_type full
_refine_ls_number_parameters 220
_refine_ls_number_reflns 3771
_refine_ls_number_restraints 0
_refine_ls_restrained_S_all 0.995
_refine_ls_R_factor_all 0.0834
_refine_ls_R_factor_gt 0.0457
_refine_ls_shift/su_max 0
_refine_ls_shift/su_mean 0
_refine_ls_structure_factor_coef Fsqd
_refine_ls_weighting_details 'calc w=1/[\s^2^(Fo^2^)+(0.0533P)^2^+0.0000P] where P=(Fo^2^+2Fc^2^)/3'
_refine_ls_weighting_scheme calc
_refine_ls_wR_factor_gt 0.0996
_refine_ls_wR_factor_ref 0.1108
_reflns_number_gt 2575
_reflns_number_total 3771
_reflns_threshold_expression >2sigma(I)
_cod_data_source_file ic0611948si20060629_094922.cif
_cod_data_source_block MnNDC-DEF
_cod_original_formula_sum 'C17 H17 N1 O5 Mn'
_cod_database_code 4350554

loop_
_symmetry_equiv_pos_as_xyz
'x, y, z'
'-x+1/2, y+1/2, -z'
'-x, -y, -z'
'x-1/2, -y-1/2, z'

loop_
_atom_site_label
_atom_site_type_symbol
_atom_site_fract_x
_atom_site_fract_y
_atom_site_fract_z
_atom_site_U_iso_or_equiv
_atom_site_adp_type
_atom_site_occupancy
_atom_site_symmetry_multiplicity
_atom_site_calc_flag
_atom_site_refinement_flags
Mn Mn 0.37440(4) 0.237610(17) 0.33259(3) 0.02198(14) Uani 1 1 d .
O1 O 0.4016(2) 0.32851(9) 0.44552(19) 0.0399(5) Uani 1 1 d .
O2 O 0.1352(2) 0.30368(8) 0.35258(17) 0.0288(4) Uani 1 1 d .
O3 O 0.2261(2) 0.16993(8) 0.22582(17) 0.0337(4) Uani 1 1 d .
O4 O -0.0516(2) 0.20607(9) 0.18095(17) 0.0341(4) Uani 1 1 d .
O5 O 0.3476(3) 0.19564(9) 0.52101(18) 0.0420(5) Uani 1 1 d .
N1 N 0.2363(3) 0.17704(15) 0.7092(3) 0.0561(8) Uani 1 1 d .
C1 C 0.0069(3) 0.42433(12) 0.4137(3) 0.0302(6) Uani 1 1 d .
C2 C 0.1743(3) 0.40306(12) 0.4576(3) 0.0294(6) Uani 1 1 d .
C3 C 0.2886(4) 0.44053(14) 0.5440(3) 0.0425(8) Uani 1 1 d .
C4 C 0.2312(3) 0.49591(14) 0.5860(3) 0.0419(8) Uani 1 1 d .
C5 C -0.0558(3) 0.48215(12) 0.4554(3) 0.0306(6) Uani 1 1 d .
C6 C 0.2409(3) 0.34209(12) 0.4169(2) 0.0277(6) Uani 1 1 d .
C7 C 0.1382(3) 0.06162(12) 0.0883(2) 0.0304(6) Uani 1 1 d .
C8 C 0.0140(3) 0.10589(12) 0.1062(2) 0.0272(6) Uani 1 1 d .
C9 C -0.1675(4) 0.09549(13) 0.0590(3) 0.0415(7) Uani 1 1 d .
C10 C -0.2170(4) 0.04138(14) -0.0048(3) 0.0445(8) Uani 1 1 d .
C11 C 0.0907(3) 0.00492(13) 0.0240(3) 0.0294(6) Uani 1 1 d .
C12 C 0.0657(3) 0.16541(12) 0.1771(2) 0.0261(6) Uani 1 1 d .
C13 C 0.2411(4) 0.20635(15) 0.5987(3) 0.0405(7) Uani 1 1 d .
C14 C 0.3659(6) 0.1274(2) 0.7508(4) 0.0836(13) Uani 1 1 d .
C15 C 0.2804(7) 0.0655(2) 0.7429(5) 0.1062(17) Uani 1 1 d .
C16 C 0.1048(5) 0.1963(2) 0.7956(3) 0.0726(12) Uani 1 1 d .
C17 C 0.1800(6) 0.2361(2) 0.9034(4) 0.0997(17) Uani 1 1 d .
H1 H -0.0668 0.4004 0.3556 0.036 Uiso 1 1 calc R
H3 H 0.4037 0.4269 0.5719 0.051 Uiso 1 1 calc R
H4 H 0.3075 0.5198 0.6424 0.05 Uiso 1 1 calc R
H7 H 0.2573 0.0688 0.1191 0.036 Uiso 1 1 calc R
H9 H -0.2531 0.1254 0.0714 0.05 Uiso 1 1 calc R
H10 H -0.3363 0.0352 -0.036 0.053 Uiso 1 1 calc R
H13 H 0.1572 0.2375 0.5781 0.049 Uiso 1 1 calc R
H14A H 0.417 0.1352 0.8387 0.1 Uiso 1 1 calc R
H14B H 0.4621 0.1281 0.6968 0.1 Uiso 1 1 calc R
H15A H 0.1905 0.0639 0.8008 0.159 Uiso 1 1 calc R
H15B H 0.3689 0.0342 0.7662 0.159 Uiso 1 1 calc R
H15C H 0.2261 0.0583 0.6566 0.159 Uiso 1 1 calc R
H16A H 0.054 0.1594 0.8302 0.087 Uiso 1 1 calc R
H16B H 0.0086 0.2186 0.7456 0.087 Uiso 1 1 calc R
H17A H 0.2756 0.2145 0.9534 0.15 Uiso 1 1 calc R
H17B H 0.0884 0.2458 0.9568 0.15 Uiso 1 1 calc R
H17C H 0.2249 0.2738 0.8702 0.15 Uiso 1 1 calc R

loop_
_atom_site_aniso_label
_atom_site_aniso_U_11
_atom_site_aniso_U_22
_atom_site_aniso_U_33
_atom_site_aniso_U_23
_atom_site_aniso_U_13
_atom_site_aniso_U_12
Mn 0.0218(2) 0.0145(2) 0.0294(2) -0.00199(16) 0.00244(14) 0.00038(15)
O1 0.0288(10) 0.0285(11) 0.0602(13) -0.0142(10) -0.0040(8) 0.0070(8)
O2 0.0234(9) 0.0177(9) 0.0455(11) -0.0095(8) 0.0052(7) -0.0020(7)
O3 0.0338(10) 0.0209(10) 0.0444(11) -0.0099(8) -0.0044(8) -0.0012(8)
O4 0.0378(10) 0.0240(11) 0.0399(11) -0.0085(8) 0.0023(8) 0.0032(8)
O5 0.0504(12) 0.0430(13) 0.0344(11) 0.0040(9) 0.0126(9) 0.0045(10)
N1 0.0532(16) 0.076(2) 0.0406(16) 0.0210(15) 0.0121(12) 0.0141(15)
C1 0.0286(13) 0.0215(14) 0.0397(16) -0.0105(12) 0.0003(11) -0.0036(11)
C2 0.0280(13) 0.0176(13) 0.0419(16) -0.0060(12) 0.0007(11) 0.0006(11)
C3 0.0309(14) 0.0347(18) 0.059(2) -0.0120(15) -0.0077(13) 0.0048(13)
C4 0.0347(15) 0.0300(17) 0.0570(19) -0.0181(15) -0.0114(13) 0.0023(13)
C5 0.0262(13) 0.0226(15) 0.0418(16) -0.0068(12) -0.0007(11) 0.0011(11)
C6 0.0282(13) 0.0202(14) 0.0352(15) -0.0028(11) 0.0063(11) 0.0028(11)
C7 0.0271(13) 0.0228(15) 0.0395(16) -0.0087(12) -0.0037(11) -0.0007(11)
C8 0.0340(14) 0.0171(13) 0.0295(14) -0.0038(11) -0.0001(11) -0.0024(11)
C9 0.0302(14) 0.0259(16) 0.066(2) -0.0156(15) -0.0044(13) 0.0052(12)
C10 0.0289(14) 0.0333(18) 0.068(2) -0.0186(15) -0.0089(13) 0.0012(13)
C11 0.0287(12) 0.0228(14) 0.0354(15) -0.0075(11) -0.0010(10) 0.0004(11)
C12 0.0318(13) 0.0193(14) 0.0266(14) -0.0001(11) 0.0009(10) -0.0009(11)
C13 0.0422(16) 0.0387(19) 0.0396(17) 0.0008(14) 0.0002(13) 0.0022(14)
C14 0.106(3) 0.080(3) 0.065(3) 0.024(2) 0.016(2) 0.011(3)
C15 0.125(4) 0.097(4) 0.103(4) 0.011(3) 0.041(3) 0.010(3)
C16 0.058(2) 0.115(4) 0.048(2) 0.021(2) 0.0201(17) 0.007(2)
C17 0.093(3) 0.151(5) 0.061(3) -0.009(3) 0.034(2) -0.003(3)

loop_
_atom_type_symbol
_atom_type_description
_atom_type_scat_dispersion_real
_atom_type_scat_dispersion_imag
_atom_type_scat_source
C C 0.0033 0.0016 'International Tables Vol C Tables 4.2.6.8 and 6.1.1.4'
H H 0 0 'International Tables Vol C Tables 4.2.6.8 and 6.1.1.4'
N N 0.0061 0.0033 'International Tables Vol C Tables 4.2.6.8 and 6.1.1.4'
O O 0.0106 0.006 'International Tables Vol C Tables 4.2.6.8 and 6.1.1.4'
Mn Mn 0.3368 0.7283 'International Tables Vol C Tables 4.2.6.8 and 6.1.1.4'

loop_
_geom_angle_atom_site_label_1
_geom_angle_atom_site_label_2
_geom_angle_atom_site_label_3
_geom_angle
_geom_angle_site_symmetry_1
_geom_angle_site_symmetry_3
_geom_angle_publ_flag
O3 Mn O4 99.75(8) . 4_665 yes
O3 Mn O2 101.04(8) . 4_665 yes
O4 Mn O2 89.54(7) 4_665 4_665 yes
O3 Mn O5 95.44(8) . . yes
O4 Mn O5 164.67(7) 4_665 . yes
O2 Mn O5 85.47(7) 4_665 . yes
O3 Mn O1 152.68(7) . . yes
O4 Mn O1 83.25(8) 4_665 . yes
O2 Mn O1 106.15(7) 4_665 . yes
O5 Mn O1 84.24(8) . . yes
O3 Mn O2 95.89(7) . . yes
O4 Mn O2 89.54(7) 4_665 . yes
O2 Mn O2 162.95(7) 4_665 . yes
O5 Mn O2 91.00(7) . . yes
O1 Mn O2 56.85(6) . . yes
C6 O2 Mn 145.49(15) . 4_565 yes
C6 O2 Mn 90.03(13) . . yes
Mn O2 Mn 116.71(8) 4_565 . yes
C6 O1 Mn 92.85(15) . . yes
C13 O5 Mn 130.64(19) . . yes
C10 C9 C8 120.0(3) . . yes
N1 C16 C17 113.9(3) . . yes
N1 C14 C15 111.5(4) . . yes
C1 C2 C3 119.3(2) . . yes
C1 C2 C6 121.9(2) . . yes
C3 C2 C6 118.8(2) . . yes
O1 C6 O2 120.1(2) . . yes
O1 C6 C2 119.3(2) . . yes
O2 C6 C2 120.6(2) . . yes
C13 N1 C16 119.4(3) . . yes
C13 N1 C14 121.2(3) . . yes
C16 N1 C14 119.3(3) . . yes
C9 C10 C11 121.3(2) . 3 yes
C7 C8 C9 119.5(2) . . yes
C7 C8 C12 121.2(2) . . yes
C9 C8 C12 119.3(2) . . yes
C10 C11 C11 119.0(3) 3 3 yes
C10 C11 C7 122.6(2) 3 . yes
C11 C11 C7 118.5(3) 3 . yes
C4 C3 C2 120.7(2) . . yes
C2 C1 C5 121.1(2) . . yes
C3 C4 C5 120.8(2) . 3_566 yes
C5 C5 C1 119.2(3) 3_566 . yes
C5 C5 C4 118.9(3) 3_566 3_566 yes
C1 C5 C4 121.9(2) . 3_566 yes
O5 C13 N1 125.2(3) . . yes
C8 C7 C11 121.7(2) . . yes
C12 O4 Mn 132.34(17) . 4_565 yes
O4 C12 O3 125.6(2) . . yes
O4 C12 C8 117.9(2) . . yes
O3 C12 C8 116.5(2) . . yes
C12 O3 Mn 134.57(17) . . yes

loop_
_geom_bond_atom_site_label_1
_geom_bond_atom_site_label_2
_geom_bond_distance
_geom_bond_site_symmetry_2
_geom_bond_publ_flag
Mn O3 2.0802(18) . yes
Mn O4 2.1221(19) 4_665 yes
Mn O2 2.1446(19) 4_665 yes
Mn O5 2.199(2) . yes
Mn O1 2.2819(19) . yes
Mn O2 2.3237(19) . yes
O2 C6 1.283(3) . yes
O2 Mn 2.1446(19) 4_565 yes
O1 C6 1.248(3) . yes
O5 C13 1.228(3) . yes
C9 C10 1.372(4) . yes
C9 C8 1.417(4) . yes
C16 N1 1.476(4) . yes
C16 C17 1.476(5) . yes
C14 N1 1.477(5) . yes
C14 C15 1.477(6) . yes
C2 C1 1.369(4) . yes
C2 C3 1.425(4) . yes
C2 C6 1.484(3) . yes
N1 C13 1.322(4) . yes
C10 C11 1.408(4) 3 yes
C8 C7 1.364(4) . yes
C8 C12 1.508(3) . yes
C11 C10 1.408(4) 3 yes
C11 C11 1.416(5) 3 yes
C11 C7 1.419(3) . yes
C3 C4 1.358(4) . yes
C1 C5 1.417(3) . yes
C4 C5 1.423(4) 3_566 yes
C5 C5 1.409(5) 3_566 yes
C5 C4 1.423(4) 3_566 yes
O4 C12 1.247(3) . yes
O4 Mn 2.1221(19) 4_565 yes
C12 O3 1.260(3) . yes
